data_2205022
loop_
_publ_author_name
'Juan Men'
'Fengcai Gu'
'Huifang Sun'

_publ_section_title
;
 <i>p</i>-Phenylene diacetate
;
_journal_issue 2
_journal_name_full 'Acta Crystallographica Section E'
_journal_page_first o471
_journal_page_last o472
_journal_paper_doi 10.1107/S1600536805002199
_journal_volume 61
_journal_year 2005
_chemical_formula_iupac 'C10 H10 O4'
_chemical_formula_moiety 'C10 H10 O4'
_chemical_formula_sum 'C10 H10 O4'
_chemical_formula_weight 194.18
_chemical_melting_point 397
_chemical_name_systematic
;
p-Phenylene diacetate
;
_space_group_IT_number 14
_symmetry_cell_setting monoclinic
_symmetry_space_group_name_Hall '-P 2ybc'
_symmetry_space_group_name_H-M 'P 1 21/c 1'
_atom_sites_solution_hydrogens geom
_atom_sites_solution_primary direct
_atom_sites_solution_secondary difmap
_cell_angle_alpha 90.00
_cell_angle_beta 101.055(2)
_cell_angle_gamma 90.00
_cell_formula_units_Z 2
_cell_length_a 7.740(2)
_cell_length_b 5.6749(13)
_cell_length_c 11.484(2)
_cell_measurement_reflns_used 682
_cell_measurement_temperature 293(2)
_cell_measurement_theta_max 22.55
_cell_measurement_theta_min 2.68
_cell_volume 495.06(19)
_computing_cell_refinement SMART
_computing_data_collection 'SMART (Bruker, 1997)'
_computing_data_reduction 'SAINT (Bruker, 1997)'
_computing_molecular_graphics 'SHELXTL (Bruker, 1997)'
_computing_publication_material SHELXTL
_computing_structure_refinement 'SHELXL97 (Sheldrick, 1997)'
_computing_structure_solution 'SHELXS97 (Sheldrick, 1997)'
_diffrn_ambient_temperature 293(2)
_diffrn_measured_fraction_theta_full 0.997
_diffrn_measured_fraction_theta_max 0.997
_diffrn_measurement_device_type 'Bruker SMART CCD area-detector'
_diffrn_measurement_method '\f and \w'
_diffrn_radiation_monochromator graphite
_diffrn_radiation_source 'fine-focus sealed tube'
_diffrn_radiation_type 'Mo K\a'
_diffrn_radiation_wavelength 0.71073
_diffrn_reflns_av_R_equivalents 0.0191
_diffrn_reflns_av_sigmaI/netI 0.0221
_diffrn_reflns_limit_h_max 8
_diffrn_reflns_limit_h_min -10
_diffrn_reflns_limit_k_max 6
_diffrn_reflns_limit_k_min -7
_diffrn_reflns_limit_l_max 14
_diffrn_reflns_limit_l_min -15
_diffrn_reflns_number 3186
_diffrn_reflns_theta_full 27.90
_diffrn_reflns_theta_max 27.90
_diffrn_reflns_theta_min 2.68
_diffrn_standards_number 0
_exptl_absorpt_coefficient_mu 0.101
_exptl_absorpt_correction_type none
_exptl_crystal_colour colourless
_exptl_crystal_density_diffrn 1.303
_exptl_crystal_density_method 'not measured'
_exptl_crystal_description plate
_exptl_crystal_F_000 204
_exptl_crystal_size_max 0.24
_exptl_crystal_size_mid 0.20
_exptl_crystal_size_min 0.08
_refine_diff_density_max 0.163
_refine_diff_density_min -0.132
_refine_ls_extinction_coef 0.053(10)
_refine_ls_extinction_method SHELXL
_refine_ls_goodness_of_fit_ref 1.072
_refine_ls_hydrogen_treatment constr
_refine_ls_matrix_type full
_refine_ls_number_parameters 66
_refine_ls_number_reflns 1188
_refine_ls_number_restraints 0
_refine_ls_restrained_S_all 1.072
_refine_ls_R_factor_all 0.0632
_refine_ls_R_factor_gt 0.0393
_refine_ls_shift/su_max 0.000
_refine_ls_shift/su_mean 0.000
_refine_ls_structure_factor_coef Fsqd
_refine_ls_weighting_details 'calc w = 1/[\s^2^(Fo^2^)+(0.0473P)^2^+0.0732P] where P = (Fo^2^+2Fc^2^)/3'
_refine_ls_weighting_scheme calc
_refine_ls_wR_factor_gt 0.1052
_refine_ls_wR_factor_ref 0.1162
_reflns_number_gt 769
_reflns_number_total 1188
_reflns_threshold_expression I>2\s(I)
_cod_data_source_file cf6399.cif
_cod_data_source_block I
_cod_depositor_comments
;
The following automatic conversions were performed:
'_symmetry_cell_setting' value 'Monoclinic' changed to 'monoclinic'
according to '/home/saulius/struct/CIF-dictionaries/cif_core.dic'
dictionary named 'cif_core.dic' version 2.4.1 from 2010-06-29.

Automatic conversion script
Id: cif_fix_enum 1527 2010-12-29 10:47:43Z saulius 

The following automatic conversions were performed:

'_symmetry_cell_setting' value 'Monoclinic' changed to 'monoclinic'
according to /home/saulius/struct/CIF-dictionaries/cif_core.dic
dictionary named 'cif_core.dic' version 2.4.1 from 2010-06-29.

Automatic conversion script
Id: cif_fix_values 1715 2011-07-08 13:25:40Z adriana 
;
_cod_original_cell_volume 495.1(2)
_cod_original_sg_symbol_H-M 'P 21/c'
_cod_database_code 2205022
_cod_database_fobs_code 2205022

loop_
_symmetry_equiv_pos_as_xyz
'x, y, z'
'-x, y+1/2, -z+1/2'
'-x, -y, -z'
'x, -y-1/2, z-1/2'

loop_
_atom_site_label
_atom_site_fract_x
_atom_site_fract_y
_atom_site_fract_z
_atom_site_U_iso_or_equiv
_atom_site_adp_type
_atom_site_calc_flag
_atom_site_refinement_flags
_atom_site_occupancy
_atom_site_type_symbol
O1 0.83921(14) 0.0839(2) 0.76777(8) 0.0622(4) Uani d . 1 O
O2 0.64315(17) 0.3220(3) 0.82388(10) 0.0857(5) Uani d . 1 O
C1 1.03483(19) 0.2061(3) 0.94518(13) 0.0539(4) Uani d . 1 C
H1 1.0582 0.3444 0.9076 0.065 Uiso calc R 1 H
C2 0.91802(18) 0.0446(3) 0.88665(12) 0.0490(4) Uani d . 1 C
C3 0.88261(19) -0.1611(3) 0.93944(13) 0.0536(4) Uani d . 1 C
H3 0.8038 -0.2694 0.8981 0.064 Uiso calc R 1 H
C4 0.69903(19) 0.2308(3) 0.74607(13) 0.0531(4) Uani d . 1 C
C5 0.6303(2) 0.2546(3) 0.61749(13) 0.0688(5) Uani d . 1 C
H5A 0.5705 0.1123 0.5879 0.103 Uiso calc R 1 H
H5B 0.7261 0.2826 0.5772 0.103 Uiso calc R 1 H
H5C 0.5495 0.3845 0.6037 0.103 Uiso calc R 1 H

loop_
_atom_site_aniso_label
_atom_site_aniso_U_11
_atom_site_aniso_U_22
_atom_site_aniso_U_33
_atom_site_aniso_U_12
_atom_site_aniso_U_13
_atom_site_aniso_U_23
O1 0.0677(7) 0.0783(8) 0.0403(6) 0.0212(6) 0.0093(5) -0.0009(5)
O2 0.0927(10) 0.1048(11) 0.0582(7) 0.0430(8) 0.0113(6) -0.0077(7)
C1 0.0620(9) 0.0473(8) 0.0537(9) 0.0004(7) 0.0142(7) 0.0059(6)
C2 0.0528(8) 0.0548(9) 0.0396(8) 0.0109(7) 0.0097(6) -0.0019(6)
C3 0.0552(9) 0.0509(9) 0.0537(9) -0.0018(7) 0.0077(7) -0.0066(7)
C4 0.0523(8) 0.0568(9) 0.0499(8) 0.0021(7) 0.0092(7) 0.0042(7)
C5 0.0621(10) 0.0928(14) 0.0490(9) -0.0009(9) 0.0039(7) 0.0126(9)

loop_
_atom_type_symbol
_atom_type_description
_atom_type_scat_dispersion_real
_atom_type_scat_dispersion_imag
_atom_type_scat_source
C C 0.0033 0.0016
; International Tables
Vol. C, Tables 4.2.6.8 and 6.1.1.4
;
H H 0.0000 0.0000
; International Tables
Vol. C, Tables 4.2.6.8 and 6.1.1.4
;
O O 0.0106 0.0060
; International Tables
Vol. C, Tables 4.2.6.8 and 6.1.1.4
;

loop_
_geom_angle_atom_site_label_1
_geom_angle_atom_site_label_2
_geom_angle_atom_site_label_3
_geom_angle_site_symmetry_1
_geom_angle_site_symmetry_3
_geom_angle
C4 O1 C2 . . 117.45(11)
C2 C1 C3 . 3_757 119.20(14)
C2 C1 H1 . . 120.4
C3 C1 H1 3_757 . 120.4
C3 C2 C1 . . 121.54(14)
C3 C2 O1 . . 118.74(13)
C1 C2 O1 . . 119.63(14)
C2 C3 C1 . 3_757 119.25(14)
C2 C3 H3 . . 120.4
C1 C3 H3 3_757 . 120.4
O2 C4 O1 . . 121.77(14)
O2 C4 C5 . . 126.94(15)
O1 C4 C5 . . 111.29(13)
C4 C5 H5A . . 109.5
C4 C5 H5B . . 109.5
H5A C5 H5B . . 109.5
C4 C5 H5C . . 109.5
H5A C5 H5C . . 109.5
H5B C5 H5C . . 109.5

loop_
_geom_bond_atom_site_label_1
_geom_bond_atom_site_label_2
_geom_bond_site_symmetry_2
_geom_bond_distance
O1 C4 . 1.3533(18)
O1 C2 . 1.4023(16)
O2 C4 . 1.1839(18)
C1 C2 . 1.370(2)
C1 C3 3_757 1.3801(19)
C1 H1 . 0.930
C2 C3 . 1.367(2)
C3 C1 3_757 1.3801(19)
C3 H3 . 0.930
C4 C5 . 1.477(2)
C5 H5A . 0.960
C5 H5B . 0.960
C5 H5C . 0.960

loop_
_geom_torsion_atom_site_label_1
_geom_torsion_atom_site_label_2
_geom_torsion_atom_site_label_3
_geom_torsion_atom_site_label_4
_geom_torsion_site_symmetry_1
_geom_torsion_site_symmetry_4
_geom_torsion
C3 C1 C2 C3 3_757 . -0.6(2)
C3 C1 C2 O1 3_757 . -177.25(12)
C4 O1 C2 C3 . . 102.19(16)
C4 O1 C2 C1 . . -81.10(17)
C1 C2 C3 C1 . 3_757 0.6(2)
O1 C2 C3 C1 . 3_757 177.28(12)
C2 O1 C4 O2 . . -0.6(2)
C2 O1 C4 C5 . . -179.93(13)
